data_7123071
loop_
_publ_author_name
'Zhao, Huaxing'
'Ma, Guobin'
'Xie, Xiaojuan'
'Wang, yong'
'Hao, Jian'
'Wan, Wen'

_publ_section_title
;
 Pd(II)-catalyzed decarboxylative meta-C--H difluoromethylation
;
_journal_name_full 'Chemical Communications'
_journal_paper_doi 10.1039/C9CC00984A
_journal_year 2019
_chemical_formula_moiety 'C11 H11 N O4'
_chemical_formula_sum 'C11 H11 N O4'
_chemical_formula_weight 221.21
_chemical_melting_point 91.0(10)
_chemical_name_systematic
;
?
;
_space_group_IT_number 14
_symmetry_cell_setting monoclinic
_symmetry_space_group_name_Hall '-P 2ybc'
_symmetry_space_group_name_H-M 'P 1 21/c 1'
_atom_sites_solution_hydrogens geom
_atom_sites_solution_primary direct
_atom_sites_solution_secondary difmap
_audit_block_doi 10.5517/ccytrvb
_audit_creation_method SHELXL-97
_audit_update_record
;
2012-06-26 deposited with the CCDC.    2019-03-04 downloaded from the CCDC.
;
_cell_angle_alpha 90.00
_cell_angle_beta 90.491(6)
_cell_angle_gamma 90.00
_cell_formula_units_Z 4
_cell_length_a 10.6352(6)
_cell_length_b 5.1542(9)
_cell_length_c 19.245(1)
_cell_measurement_reflns_used 25
_cell_measurement_temperature 293(2)
_cell_measurement_theta_max 18.8
_cell_measurement_theta_min 6.18
_cell_volume 1054.9(2)
_computing_cell_refinement 'CAD4 Express (Enraf Nonius, 1994)'
_computing_data_collection 'CAD4 Express (Enraf Nonius, 1994)'
_computing_data_reduction 'XCAD4 (Harms & Wocadlo, 1995)'
_computing_molecular_graphics 'Ortep-3 (LJ. Farrugia, 1997)'
_computing_publication_material 'WinGX v 1.64.05 Publish CIF TABLES program'
_computing_structure_refinement 'SHELXL-97 (Sheldrick, 1997)'
_computing_structure_solution 'SHELXS-97 (Sheldrick, 1997)'
_diffrn_ambient_temperature 293(2)
_diffrn_measured_fraction_theta_full 0.967
_diffrn_measured_fraction_theta_max 0.967
_diffrn_measurement_device_type 'Enraf-Nonius CAD4'
_diffrn_measurement_method 'non-profiled omega/2theta scans'
_diffrn_radiation_monochromator graphite
_diffrn_radiation_source 'fine-focus sealed tube'
_diffrn_radiation_type CuK\a
_diffrn_radiation_wavelength 1.54184
_diffrn_reflns_av_R_equivalents 0.0001
_diffrn_reflns_av_sigmaI/netI 0.0123
_diffrn_reflns_limit_h_max 11
_diffrn_reflns_limit_h_min -11
_diffrn_reflns_limit_k_max 5
_diffrn_reflns_limit_k_min 0
_diffrn_reflns_limit_l_max 20
_diffrn_reflns_limit_l_min 0
_diffrn_reflns_number 1871
_diffrn_reflns_theta_full 59.92
_diffrn_reflns_theta_max 59.92
_diffrn_reflns_theta_min 4.60
_diffrn_standards_decay_% >1
_diffrn_standards_interval_count 90
_diffrn_standards_interval_time 2400
_diffrn_standards_number 2
_exptl_absorpt_coefficient_mu 0.904
_exptl_absorpt_correction_T_max 0.8653
_exptl_absorpt_correction_T_min 0.3047
_exptl_absorpt_correction_type refdelf
_exptl_crystal_colour colourless
_exptl_crystal_density_diffrn 1.393
_exptl_crystal_density_method 'not measured'
_exptl_crystal_description prism
_exptl_crystal_F_000 464
_exptl_crystal_size_max 0.30
_exptl_crystal_size_mid 0.28
_exptl_crystal_size_min 0.16
_refine_diff_density_max 0.209
_refine_diff_density_min -0.175
_refine_diff_density_rms 0.043
_refine_ls_extinction_method none
_refine_ls_goodness_of_fit_ref 1.104
_refine_ls_hydrogen_treatment mixed
_refine_ls_matrix_type full
_refine_ls_number_parameters 149
_refine_ls_number_reflns 1511
_refine_ls_number_restraints 0
_refine_ls_restrained_S_all 1.104
_refine_ls_R_factor_all 0.0487
_refine_ls_R_factor_gt 0.0473
_refine_ls_shift/su_max 0.000
_refine_ls_shift/su_mean 0.000
_refine_ls_structure_factor_coef Fsqd
_refine_ls_weighting_details 'calc w=1/[\s^2^(Fo^2^)+(0.0797P)^2^+0.4103P] where P=(Fo^2^+2Fc^2^)/3'
_refine_ls_weighting_scheme calc
_refine_ls_wR_factor_gt 0.1353
_refine_ls_wR_factor_ref 0.1365
_reflns_number_gt 1439
_reflns_number_total 1511
_reflns_threshold_expression >2sigma(I)
_cod_data_source_file c9cc00984a2.cif
_cod_data_source_block 16b
_cod_depositor_comments
;
The following automatic conversions were performed:

'_chemical_melting_point' value '90-92' was changed to '91.0(10)' -
the average value was taken and precision was estimated.

'_exptl_absorpt_correction_type' value 'Refdelf' changed to 'refdelf'
according to
/home/data/users/saulius/crontab/automatic-downloads/rss-feeds/RSC/lib/dictionaries/cif_core.dic
dictionary named 'cif_core.dic' version 2.4.2 from 2011-04-26.

Automatic conversion script
Id: cif_fix_values 4973 2017-02-22 13:04:09Z antanas 
;
_cod_original_sg_symbol_H-M P21/c
_cod_database_code 7123071

loop_
_symmetry_equiv_pos_as_xyz
'x, y, z'
'-x, y+1/2, -z+1/2'
'-x, -y, -z'
'x, -y-1/2, z-1/2'

loop_
_atom_site_label
_atom_site_type_symbol
_atom_site_fract_x
_atom_site_fract_y
_atom_site_fract_z
_atom_site_U_iso_or_equiv
_atom_site_adp_type
_atom_site_occupancy
_atom_site_symmetry_multiplicity
_atom_site_calc_flag
_atom_site_refinement_flags
H3 H 0.967(3) 0.675(6) 0.0597(14) 0.069(8) Uiso 1 1 d .
N1 N 0.73436(14) 0.0957(3) 0.07334(8) 0.0410(4) Uani 1 1 d .
O9 O 0.69211(14) -0.1193(3) -0.02548(8) 0.0597(5) Uani 1 1 d .
O3 O 0.90819(15) 0.6433(3) 0.08816(9) 0.0523(5) Uani 1 1 d .
O2 O 0.87147(14) 0.2254(3) -0.01318(7) 0.0534(5) Uani 1 1 d .
C7A C 0.72225(18) 0.1572(4) 0.14576(10) 0.0436(5) Uani 1 1 d .
C3 C 0.90240(18) 0.3777(4) 0.10532(10) 0.0410(5) Uani 1 1 d .
C2 C 0.83816(17) 0.2267(4) 0.04618(10) 0.0387(5) Uani 1 1 d .
C8 C 0.66339(19) -0.0977(4) 0.04010(11) 0.0482(6) Uani 1 1 d .
C3A C 0.81611(19) 0.3292(4) 0.16495(10) 0.0464(5) Uani 1 1 d .
O8 O 0.58641(19) -0.2237(4) 0.07010(10) 0.0842(7) Uani 1 1 d .
C9 C 0.6268(2) -0.3219(6) -0.06334(14) 0.0693(7) Uani 1 1 d .
H9A H 0.6537 -0.3220 -0.1108 0.104 Uiso 1 1 calc R
H9B H 0.5378 -0.2911 -0.0617 0.104 Uiso 1 1 calc R
H9C H 0.6454 -0.4870 -0.0426 0.104 Uiso 1 1 calc R
C10 C 1.03313(19) 0.2654(5) 0.11784(12) 0.0512(6) Uani 1 1 d .
H10A H 1.0849 0.2998 0.0783 0.077 Uiso 1 1 calc R
H10B H 1.0269 0.0814 0.1247 0.077 Uiso 1 1 calc R
H10C H 1.0700 0.3442 0.1584 0.077 Uiso 1 1 calc R
C7 C 0.6351(2) 0.0715(5) 0.19306(12) 0.0571(6) Uani 1 1 d .
H7 H 0.5718 -0.0436 0.1801 0.069 Uiso 1 1 calc R
C6 C 0.6450(3) 0.1624(6) 0.26034(13) 0.0691(7) Uani 1 1 d .
H6 H 0.5877 0.1057 0.2932 0.083 Uiso 1 1 calc R
C5 C 0.7372(3) 0.3343(6) 0.27999(13) 0.0754(8) Uani 1 1 d .
H5 H 0.7412 0.3936 0.3256 0.091 Uiso 1 1 calc R
C4 C 0.8240(3) 0.4193(6) 0.23218(12) 0.0678(7) Uani 1 1 d .
H4 H 0.8868 0.5356 0.2452 0.081 Uiso 1 1 calc R

loop_
_atom_site_aniso_label
_atom_site_aniso_U_11
_atom_site_aniso_U_22
_atom_site_aniso_U_33
_atom_site_aniso_U_23
_atom_site_aniso_U_13
_atom_site_aniso_U_12
N1 0.0371(9) 0.0410(10) 0.0449(9) 0.0019(7) 0.0011(7) -0.0038(7)
O9 0.0563(9) 0.0682(11) 0.0546(9) -0.0080(8) -0.0047(7) -0.0228(8)
O3 0.0553(9) 0.0350(9) 0.0668(10) -0.0011(7) 0.0115(8) -0.0029(6)
O2 0.0563(9) 0.0592(10) 0.0447(9) -0.0038(7) 0.0072(6) -0.0181(7)
C7A 0.0421(11) 0.0433(12) 0.0455(11) 0.0031(9) 0.0048(8) 0.0040(9)
C3 0.0422(10) 0.0344(11) 0.0464(11) -0.0027(8) 0.0031(8) -0.0029(8)
C2 0.0356(10) 0.0375(11) 0.0431(11) 0.0026(8) 0.0036(8) -0.0010(8)
C8 0.0386(10) 0.0488(13) 0.0572(13) 0.0006(10) -0.0015(9) -0.0073(9)
C3A 0.0496(11) 0.0445(12) 0.0451(12) -0.0026(9) 0.0046(9) -0.0002(9)
O8 0.0800(12) 0.0942(15) 0.0786(12) -0.0104(11) 0.0161(10) -0.0509(11)
C9 0.0642(15) 0.0732(18) 0.0703(16) -0.0159(13) -0.0145(12) -0.0206(13)
C10 0.0461(12) 0.0512(13) 0.0560(12) -0.0018(10) -0.0059(9) -0.0007(10)
C7 0.0497(12) 0.0635(15) 0.0584(14) 0.0086(11) 0.0116(10) -0.0024(11)
C6 0.0693(15) 0.0814(19) 0.0569(15) 0.0124(13) 0.0239(12) 0.0096(14)
C5 0.0878(19) 0.090(2) 0.0488(14) -0.0107(13) 0.0174(13) 0.0030(16)
C4 0.0777(16) 0.0733(17) 0.0523(14) -0.0160(12) 0.0091(12) -0.0105(13)

loop_
_atom_type_symbol
_atom_type_description
_atom_type_scat_dispersion_real
_atom_type_scat_dispersion_imag
_atom_type_scat_source
C C 0.0181 0.0091 'International Tables Vol C Tables 4.2.6.8 and 6.1.1.4'
H H 0.0000 0.0000 'International Tables Vol C Tables 4.2.6.8 and 6.1.1.4'
N N 0.0311 0.0180 'International Tables Vol C Tables 4.2.6.8 and 6.1.1.4'
O O 0.0492 0.0322 'International Tables Vol C Tables 4.2.6.8 and 6.1.1.4'

loop_
_citation_id
_citation_doi
_citation_year
1 10.3987/COM-12-12472 2012

loop_
_geom_angle_atom_site_label_1
_geom_angle_atom_site_label_2
_geom_angle_atom_site_label_3
_geom_angle
C2 N1 C8 126.61(17)
C2 N1 C7A 109.48(16)
C8 N1 C7A 123.19(16)
C8 O9 C9 115.63(18)
C7 C7A C3A 121.1(2)
C7 C7A N1 129.6(2)
C3A C7A N1 109.28(17)
O3 C3 C3A 111.74(17)
O3 C3 C10 111.37(17)
C3A C3 C10 112.34(17)
O3 C3 C2 109.81(16)
C3A C3 C2 102.24(15)
C10 C3 C2 108.93(16)
O2 C2 N1 126.43(18)
O2 C2 C3 125.18(17)
N1 C2 C3 108.39(16)
O8 C8 O9 125.9(2)
O8 C8 N1 122.2(2)
O9 C8 N1 111.85(17)
C4 C3A C7A 120.4(2)
C4 C3A C3 129.2(2)
C7A C3A C3 110.39(17)
C7A C7 C6 117.7(2)
C5 C6 C7 121.8(2)
C6 C5 C4 120.1(2)
C3A C4 C5 118.9(3)

loop_
_geom_bond_atom_site_label_1
_geom_bond_atom_site_label_2
_geom_bond_distance
N1 C2 1.399(2)
N1 C8 1.401(3)
N1 C7A 1.436(3)
O9 C8 1.306(3)
O9 C9 1.448(3)
O3 C3 1.409(3)
O2 C2 1.199(2)
C7A C7 1.377(3)
C7A C3A 1.383(3)
C3 C3A 1.497(3)
C3 C10 1.523(3)
C3 C2 1.534(3)
C8 O8 1.197(3)
C3A C4 1.377(3)
C7 C6 1.380(4)
C6 C5 1.372(4)
C5 C4 1.381(4)
